data_4069357
loop_
_publ_author_name
'Vicente, Jos\'e'
'Arcas, Aurelia'
'G\'alvez-L\'opez, Mar\'ia-Dolores'
'Jones, Peter G.'
'Bautista, Delia'

_publ_section_title
;
 Mono(2,6-dinitroaryl)platinum(II) and Mono- and
 Bis(2,6-dinitroaryl)platinum(IV) Complexes
;
_journal_issue 12
_journal_name_full Organometallics
_journal_page_first 3501
_journal_paper_doi 10.1021/om9001582
_journal_volume 28
_journal_year 2009
_chemical_formula_sum 'C11 H12 Br N3 O7 Pt'
_chemical_formula_weight 573.24
_chemical_name_systematic
;

 ?

;
_space_group_IT_number 14
_symmetry_cell_setting monoclinic
_symmetry_space_group_name_Hall '-P 2ybc'
_symmetry_space_group_name_H-M 'P 1 21/c 1'
_atom_sites_solution_hydrogens geom
_atom_sites_solution_primary direct
_atom_sites_solution_secondary difmap
_audit_creation_method SHELXL-97
_cell_angle_alpha 90.00
_cell_angle_beta 97.118(10)
_cell_angle_gamma 90.00
_cell_formula_units_Z 4
_cell_length_a 7.8089(11)
_cell_length_b 12.0507(14)
_cell_length_c 16.434(2)
_cell_measurement_reflns_used 7054
_cell_measurement_temperature 133(2)
_cell_measurement_theta_max 30
_cell_measurement_theta_min 2
_cell_volume 1534.6(3)
_computing_cell_refinement 'Bruker SAINT'
_computing_data_collection 'Bruker SMART'
_computing_data_reduction 'Bruker SAINT'
_computing_molecular_graphics 'Siemens XP'
_computing_publication_material SHELXL-97
_computing_structure_refinement 'SHELXL-97 (Sheldrick, 1997)'
_computing_structure_solution 'SHELXS-97 (Sheldrick, 1990)'
_diffrn_ambient_temperature 133(2)
_diffrn_detector_area_resol_mean 8.192
_diffrn_measured_fraction_theta_full 0.984
_diffrn_measured_fraction_theta_max 0.972
_diffrn_measurement_device_type 'Bruker SMART 1000 CCD'
_diffrn_measurement_method '\w- & \f-scan'
_diffrn_radiation_monochromator graphite
_diffrn_radiation_source 'fine-focus sealed tube'
_diffrn_radiation_type MoK\a
_diffrn_radiation_wavelength 0.71073
_diffrn_reflns_av_R_equivalents 0.0000
_diffrn_reflns_av_sigmaI/netI 0.0559
_diffrn_reflns_limit_h_max 10
_diffrn_reflns_limit_h_min -10
_diffrn_reflns_limit_k_max 17
_diffrn_reflns_limit_k_min 0
_diffrn_reflns_limit_l_max 23
_diffrn_reflns_limit_l_min 0
_diffrn_reflns_number 5723
_diffrn_reflns_theta_full 30.00
_diffrn_reflns_theta_max 30.61
_diffrn_reflns_theta_min 2.10
_exptl_absorpt_coefficient_mu 11.787
_exptl_absorpt_correction_T_max 0.798
_exptl_absorpt_correction_T_min 0.424
_exptl_absorpt_correction_type multi-scan
_exptl_absorpt_process_details 'Bruker TWINABS'
_exptl_crystal_colour red
_exptl_crystal_density_diffrn 2.481
_exptl_crystal_density_method 'not measured'
_exptl_crystal_description needle
_exptl_crystal_F_000 1072
_exptl_crystal_size_max 0.30
_exptl_crystal_size_mid 0.04
_exptl_crystal_size_min 0.02
_refine_diff_density_max 1.485
_refine_diff_density_min -1.096
_refine_diff_density_rms 0.236
_refine_ls_extinction_method none
_refine_ls_goodness_of_fit_ref 1.184
_refine_ls_hydrogen_treatment 'nitrile H as rigid methyl, other H riding'
_refine_ls_matrix_type full
_refine_ls_number_parameters 210
_refine_ls_number_reflns 5781
_refine_ls_number_restraints 207
_refine_ls_restrained_S_all 1.167
_refine_ls_R_factor_all 0.0523
_refine_ls_R_factor_gt 0.0361
_refine_ls_shift/su_max 0.001
_refine_ls_shift/su_mean 0.000
_refine_ls_structure_factor_coef Fsqd
_refine_ls_weighting_details 'calc w=1/[\s^2^(Fo^2^)+(0.0179P)^2^+9.3389P] where P=(Fo^2^+2Fc^2^)/3'
_refine_ls_weighting_scheme calc
_refine_ls_wR_factor_gt 0.0787
_refine_ls_wR_factor_ref 0.0811
_reflns_number_gt 4670
_reflns_number_total 5781
_reflns_threshold_expression >2sigma(I)
_cod_data_source_file om9001582_si_002.cif
_cod_data_source_block nodoub
_cod_original_sg_symbol_H-M 'P 21/c'
_cod_database_code 4069357

loop_
_symmetry_equiv_pos_as_xyz
'x, y, z'
'-x, y+1/2, -z+1/2'
'-x, -y, -z'
'x, -y-1/2, z-1/2'

loop_
_atom_site_label
_atom_site_type_symbol
_atom_site_fract_x
_atom_site_fract_y
_atom_site_fract_z
_atom_site_U_iso_or_equiv
_atom_site_adp_type
_atom_site_occupancy
_atom_site_symmetry_multiplicity
_atom_site_calc_flag
_atom_site_refinement_flags
Pt Pt 0.19248(3) 0.64376(2) 0.497876(14) 0.01496(6) Uani 1 1 d .
Br Br 0.13325(10) 0.84401(6) 0.50523(5) 0.02958(16) Uani 1 1 d .
O11 O 0.2466(6) 0.6400(4) 0.6194(3) 0.0194(10) Uani 1 1 d U
O12 O 0.2875(7) 0.5332(4) 0.7250(3) 0.0241(11) Uani 1 1 d U
O13 O 0.3408(6) 0.3173(4) 0.7042(3) 0.0197(10) Uani 1 1 d U
O14 O 0.3915(7) 0.1566(4) 0.5888(3) 0.0240(11) Uani 1 1 d U
O15 O 0.3252(7) 0.2208(4) 0.4170(3) 0.0225(11) Uani 1 1 d U
O16 O 0.3681(6) 0.4540(4) 0.3387(3) 0.0241(11) Uani 1 1 d U
O17 O 0.1018(6) 0.4063(4) 0.3320(3) 0.0233(11) Uani 1 1 d U
N11 N 0.2700(7) 0.5408(5) 0.6510(3) 0.0167(11) Uani 1 1 d U
N12 N 0.2438(7) 0.4206(4) 0.3695(3) 0.0143(11) Uani 1 1 d U
C20 C 0.0855(9) 0.6547(6) 0.3116(4) 0.0177(13) Uani 1 1 d U
C11 C 0.2491(9) 0.4841(5) 0.5126(4) 0.0164(12) Uani 1 1 d U
C12 C 0.2776(9) 0.4527(5) 0.5959(4) 0.0155(12) Uani 1 1 d U
C13 C 0.3221(8) 0.3435(6) 0.6229(3) 0.0154(12) Uani 1 1 d U
C14 C 0.3386(9) 0.2612(5) 0.5646(4) 0.0151(12) Uani 1 1 d U
C15 C 0.3123(9) 0.2882(5) 0.4803(3) 0.0154(12) Uani 1 1 d U
C16 C 0.2686(8) 0.3953(5) 0.4591(3) 0.0134(12) Uani 1 1 d U
C17 C 0.5141(10) 0.2952(6) 0.7401(4) 0.0252(16) Uani 1 1 d U
H17A H 0.5655 0.2390 0.7075 0.030 Uiso 1 1 calc R
H17B H 0.5131 0.2677 0.7962 0.030 Uiso 1 1 calc R
H17C H 0.5821 0.3636 0.7413 0.030 Uiso 1 1 calc R
C18 C 0.2773(11) 0.0945(6) 0.6344(4) 0.0292(18) Uani 1 1 d U
H18A H 0.1683 0.1348 0.6341 0.035 Uiso 1 1 calc R
H18B H 0.3313 0.0850 0.6910 0.035 Uiso 1 1 calc R
H18C H 0.2549 0.0215 0.6089 0.035 Uiso 1 1 calc R
C19 C 0.3508(11) 0.1017(6) 0.4260(4) 0.0275(17) Uani 1 1 d U
H19A H 0.4644 0.0872 0.4566 0.033 Uiso 1 1 calc R
H19B H 0.3443 0.0674 0.3717 0.033 Uiso 1 1 calc R
H19C H 0.2609 0.0704 0.4558 0.033 Uiso 1 1 calc R
N20 N 0.1290(7) 0.6485(5) 0.3794(3) 0.0194(11) Uani 1 1 d U
C21 C 0.0296(10) 0.6557(7) 0.2234(4) 0.0278(16) Uani 1 1 d U
H21A H 0.1031 0.7064 0.1965 0.033 Uiso 1 1 calc R
H21B H -0.0905 0.6808 0.2133 0.033 Uiso 1 1 calc R
H21C H 0.0388 0.5807 0.2013 0.033 Uiso 1 1 calc R

loop_
_atom_site_aniso_label
_atom_site_aniso_U_11
_atom_site_aniso_U_22
_atom_site_aniso_U_33
_atom_site_aniso_U_23
_atom_site_aniso_U_13
_atom_site_aniso_U_12
Pt 0.01638(11) 0.01379(10) 0.01475(9) 0.00032(13) 0.00209(8) -0.00099(10)
Br 0.0449(4) 0.0150(3) 0.0290(3) -0.0009(3) 0.0054(3) 0.0024(3)
O11 0.026(3) 0.012(2) 0.020(2) -0.003(2) 0.0029(18) -0.001(2)
O12 0.030(3) 0.030(3) 0.012(2) -0.0042(19) 0.0021(19) -0.001(2)
O13 0.023(3) 0.025(2) 0.011(2) 0.0054(17) 0.0022(18) 0.002(2)
O14 0.033(3) 0.018(3) 0.022(2) 0.005(2) 0.007(2) 0.007(2)
O15 0.038(3) 0.013(2) 0.016(2) -0.0019(18) 0.001(2) 0.003(2)
O16 0.019(3) 0.036(3) 0.018(2) 0.003(2) 0.0050(19) -0.003(2)
O17 0.021(3) 0.028(3) 0.019(2) 0.003(2) -0.0054(19) -0.005(2)
N11 0.015(3) 0.022(3) 0.013(2) -0.002(2) 0.000(2) 0.000(2)
N12 0.018(3) 0.013(3) 0.012(2) -0.0003(19) 0.003(2) -0.002(2)
C20 0.019(3) 0.016(3) 0.019(2) 0.003(2) 0.006(2) 0.002(2)
C11 0.013(3) 0.020(3) 0.016(2) -0.001(2) 0.000(2) -0.002(2)
C12 0.016(3) 0.018(3) 0.012(2) -0.002(2) 0.003(2) 0.000(2)
C13 0.013(3) 0.021(3) 0.013(2) 0.001(2) 0.002(2) 0.000(2)
C14 0.019(3) 0.015(2) 0.012(2) 0.001(2) 0.003(2) -0.001(2)
C15 0.018(3) 0.015(2) 0.012(2) -0.0031(19) 0.000(2) -0.003(2)
C16 0.012(3) 0.023(3) 0.005(2) -0.0038(19) 0.0025(19) -0.008(2)
C17 0.025(3) 0.027(3) 0.023(3) 0.004(3) 0.001(3) 0.003(3)
C18 0.040(4) 0.022(3) 0.025(3) 0.004(3) 0.003(3) -0.005(3)
C19 0.037(4) 0.022(3) 0.024(3) -0.001(3) 0.002(3) 0.003(3)
N20 0.020(3) 0.018(3) 0.022(2) 0.004(3) 0.009(2) 0.002(3)
C21 0.030(3) 0.033(3) 0.021(3) 0.007(3) 0.002(2) 0.002(3)

loop_
_atom_type_symbol
_atom_type_description
_atom_type_scat_dispersion_real
_atom_type_scat_dispersion_imag
_atom_type_scat_source
C C 0.0033 0.0016 'International Tables Vol C Tables 4.2.6.8 and 6.1.1.4'
H H 0.0000 0.0000 'International Tables Vol C Tables 4.2.6.8 and 6.1.1.4'
N N 0.0061 0.0033 'International Tables Vol C Tables 4.2.6.8 and 6.1.1.4'
O O 0.0106 0.0060 'International Tables Vol C Tables 4.2.6.8 and 6.1.1.4'
Br Br -0.2901 2.4595 'International Tables Vol C Tables 4.2.6.8 and 6.1.1.4'
Pt Pt -1.7033 8.3905 'International Tables Vol C Tables 4.2.6.8 and 6.1.1.4'

loop_
_geom_angle_atom_site_label_1
_geom_angle_atom_site_label_2
_geom_angle_atom_site_label_3
_geom_angle
N20 Pt C11 100.1(3)
N20 Pt O11 177.5(2)
C11 Pt O11 80.7(2)
N20 Pt Br 89.69(19)
C11 Pt Br 170.19(17)
O11 Pt Br 89.49(15)
N11 O11 Pt 115.0(4)
C13 O13 C17 115.3(5)
C14 O14 C18 116.4(6)
C15 O15 C19 123.0(5)
O12 N11 O11 117.5(5)
O12 N11 C12 125.7(6)
O11 N11 C12 116.8(5)
O17 N12 O16 124.1(5)
O17 N12 C16 118.2(5)
O16 N12 C16 117.7(5)
N20 C20 C21 176.7(8)
C16 C11 C12 112.8(6)
C16 C11 Pt 134.6(5)
C12 C11 Pt 112.7(4)
N11 C12 C11 114.2(6)
N11 C12 C13 121.9(5)
C11 C12 C13 123.8(6)
O13 C13 C14 120.0(6)
O13 C13 C12 120.9(6)
C14 C13 C12 119.0(5)
O14 C14 C13 120.3(5)
O14 C14 C15 119.9(5)
C13 C14 C15 119.6(6)
O15 C15 C16 114.6(5)
O15 C15 C14 127.5(6)
C16 C15 C14 117.9(5)
C15 C16 C11 126.9(5)
C15 C16 N12 116.2(5)
C11 C16 N12 116.8(5)
C20 N20 Pt 176.4(6)

loop_
_geom_bond_atom_site_label_1
_geom_bond_atom_site_label_2
_geom_bond_distance
Pt N20 1.950(5)
Pt C11 1.983(7)
Pt O11 1.990(4)
Pt Br 2.4629(8)
O11 N11 1.307(7)
O12 N11 1.210(7)
O13 C13 1.363(7)
O13 C17 1.433(9)
O14 C14 1.369(8)
O14 C18 1.443(9)
O15 C15 1.332(7)
O15 C19 1.454(8)
O16 N12 1.218(7)
O17 N12 1.213(7)
N11 C12 1.402(8)
N12 C16 1.491(7)
C20 N20 1.126(8)
C20 C21 1.460(9)
C11 C16 1.406(8)
C11 C12 1.410(8)
C12 C13 1.418(9)
C13 C14 1.396(9)
C14 C15 1.414(8)
C15 C16 1.368(9)
